data_7102464
loop_
_publ_author_name
'Behera, J N'
'Paul, Geo'
'Choudhury, A'
'Rao, C N R'

_publ_section_title
;
 An organically templated Co(II) sulfate with the kagome lattice.
;
_journal_issue 4
_journal_name_full 'Chemical communications (Cambridge, England)'
_journal_page_first 456
_journal_page_last 457
_journal_paper_doi 10.1039/b313594b
_journal_year 2004
_chemical_formula_sum 'C4 H20 Co3 F6 N4 O8 S2'
_chemical_formula_weight 607.15
_chemical_name_systematic
;
?
;
_space_group_IT_number 14
_symmetry_cell_setting monoclinic
_symmetry_space_group_name_Hall '-P 2ybc'
_symmetry_space_group_name_H-M 'P 1 21/c 1'
_atom_sites_solution_hydrogens geom
_atom_sites_solution_primary direct
_atom_sites_solution_secondary difmap
_audit_creation_method SHELXL
_cell_angle_alpha 90.00
_cell_angle_beta 104.361(2)
_cell_angle_gamma 90.00
_cell_formula_units_Z 4
_cell_length_a 17.6655(5)
_cell_length_b 7.47170(10)
_cell_length_c 12.8216(4)
_cell_measurement_reflns_used 2885
_cell_measurement_temperature 293(2)
_cell_measurement_theta_max 23.00
_cell_measurement_theta_min 1.00
_cell_volume 1639.46(7)
_computing_cell_refinement SAINT(Siemens,1996)
_computing_data_collection SMART(Siemens,1996)
_computing_data_reduction SAINT
_computing_molecular_graphics 'SHELXTL v5.0'
_computing_publication_material 'SHELXTL v5.0'
_computing_structure_refinement 'SHELXL-93 (Sheldrick, 1993)'
_computing_structure_solution 'SHELXS-86 (Sheldrick, 1990)'
_diffrn_ambient_temperature 293(2)
_diffrn_measurement_device 'Siemens CCD-diffractometer'
_diffrn_measurement_method \W
_diffrn_radiation_monochromator graphite
_diffrn_radiation_source 'fine-focus sealed tube'
_diffrn_radiation_type MoK\a
_diffrn_radiation_wavelength 0.71073
_diffrn_reflns_av_R_equivalents 0.0327
_diffrn_reflns_av_sigmaI/netI 0.0403
_diffrn_reflns_limit_h_max 19
_diffrn_reflns_limit_h_min -13
_diffrn_reflns_limit_k_max 8
_diffrn_reflns_limit_k_min -8
_diffrn_reflns_limit_l_max 13
_diffrn_reflns_limit_l_min -14
_diffrn_reflns_number 6465
_diffrn_reflns_theta_max 23.21
_diffrn_reflns_theta_min 1.19
_exptl_absorpt_coefficient_mu 3.367
_exptl_absorpt_correction_T_max 1.000000
_exptl_absorpt_correction_T_min 0.858224
_exptl_absorpt_correction_type SADABS
_exptl_crystal_colour Pink
_exptl_crystal_density_diffrn 2.460
_exptl_crystal_description Rhombhohedral
_exptl_crystal_F_000 1212
_exptl_crystal_size_max 0.15
_exptl_crystal_size_mid 0.10
_exptl_crystal_size_min 0.10
_refine_diff_density_max 0.504
_refine_diff_density_min -0.375
_refine_diff_density_rms 0.091
_refine_ls_extinction_coef 0.0022(2)
_refine_ls_extinction_expression Fc^*^kFc[1+0.001xFc^2^\l^3^/sin(2\q)]^-1/4^
_refine_ls_extinction_method SHELXL
_refine_ls_goodness_of_fit_all 1.018
_refine_ls_goodness_of_fit_obs 1.110
_refine_ls_matrix_type full
_refine_ls_number_parameters 278
_refine_ls_number_reflns 2331
_refine_ls_number_restraints 0
_refine_ls_restrained_S_all 1.018
_refine_ls_restrained_S_obs 1.110
_refine_ls_R_factor_all 0.0516
_refine_ls_R_factor_obs 0.0310
_refine_ls_shift/esd_max 0.001
_refine_ls_shift/esd_mean 0.000
_refine_ls_structure_factor_coef Fsqd
_refine_ls_weighting_scheme 'calc w1/[\s^2^(Fo^2^)+(0.0388P)^2^+0.0000P] where P(Fo^2^+2Fc^2^)/3'
_refine_ls_wR_factor_all 0.0784
_refine_ls_wR_factor_obs 0.0709
_reflns_number_observed 1688
_reflns_number_total 2331
_reflns_observed_criterion >2sigma(I)
_cod_data_source_file b313594b.txt
_cod_data_source_block test1
_cod_depositor_comments
;
The following automatic conversions were performed:
'_symmetry_cell_setting' value 'Monoclinic' changed to 'monoclinic'
according to '/home/saulius/struct/CIF-dictionaries/cif_core.dic'
dictionary named 'cif_core.dic' version 2.4.1 from 2010-06-29.

Automatic conversion script
Id: cif_fix_enum 1527 2010-12-29 10:47:43Z saulius 
;
_cod_original_sg_symbol_H-M P2(1)/c
_cod_database_code 7102464

loop_
_symmetry_equiv_pos_as_xyz
'x, y, z'
'-x, y+1/2, -z+1/2'
'-x, -y, -z'
'x, -y-1/2, z-1/2'

loop_
_atom_site_aniso_label
_atom_site_aniso_U_11
_atom_site_aniso_U_22
_atom_site_aniso_U_33
_atom_site_aniso_U_23
_atom_site_aniso_U_13
_atom_site_aniso_U_12
Co1 0.0145(3) 0.0124(3) 0.0114(4) 0.0001(2) 0.0045(3) 0.0004(2)
Co2 0.0146(4) 0.0111(3) 0.0126(4) -0.0015(3) 0.0047(3) -0.0010(3)
Co3 0.0146(4) 0.0106(4) 0.0122(4) 0.0004(2) 0.0048(3) 0.0002(3)
S1 0.0110(6) 0.0157(6) 0.0161(6) 0.0006(5) 0.0035(5) -0.0005(5)
S2 0.0118(6) 0.0152(6) 0.0156(7) -0.0014(5) 0.0036(5) -0.0012(5)
F1 0.021(2) 0.0226(14) 0.0152(14) -0.0050(11) 0.0086(12) -0.0040(12)
F2 0.025(2) 0.0218(14) 0.0203(15) -0.0061(12) 0.0107(12) -0.0035(12)
F3 0.026(2) 0.0208(13) 0.0141(14) 0.0047(12) 0.0090(12) 0.0048(12)
F4 0.0208(15) 0.0175(13) 0.0192(15) 0.0044(12) 0.0062(12) 0.0032(12)
O1 0.014(2) 0.044(2) 0.017(2) 0.005(2) 0.0074(15) 0.005(2)
O2 0.018(2) 0.037(2) 0.013(2) 0.0058(15) 0.0038(14) 0.002(2)
F5 0.025(2) 0.0144(13) 0.0192(15) -0.0007(11) 0.0008(12) -0.0012(12)
F6 0.0198(14) 0.0134(14) 0.021(2) 0.0001(11) 0.0009(12) 0.0010(11)
O3 0.017(2) 0.023(2) 0.027(2) -0.009(2) 0.007(2) -0.0022(15)
O4 0.013(2) 0.020(2) 0.036(2) -0.007(2) 0.004(2) -0.0015(15)
O5 0.013(2) 0.026(2) 0.030(2) 0.010(2) 0.002(2) -0.0008(15)
O6 0.015(2) 0.020(2) 0.031(2) 0.007(2) 0.004(2) -0.0004(15)
O7 0.012(2) 0.026(2) 0.023(2) -0.0024(14) 0.0042(15) -0.0005(14)
O8 0.009(2) 0.021(2) 0.024(2) -0.0003(14) 0.0025(14) 0.0001(14)
N100 0.027(3) 0.021(3) 0.026(3) -0.003(2) 0.009(2) 0.000(2)
N200 0.024(3) 0.027(3) 0.030(3) -0.004(2) 0.007(2) -0.001(3)
N1 0.023(2) 0.023(2) 0.022(2) -0.007(2) 0.007(2) 0.005(2)
C1 0.022(3) 0.021(3) 0.024(3) 0.003(2) 0.008(2) -0.007(2)
C2 0.025(3) 0.016(3) 0.030(3) 0.003(2) 0.006(2) -0.002(2)
N2 0.027(2) 0.015(2) 0.033(3) 0.003(2) 0.010(2) 0.000(2)
C3 0.030(3) 0.031(3) 0.021(3) -0.005(2) -0.002(3) -0.003(3)
C4 0.033(3) 0.032(3) 0.019(3) -0.003(2) 0.011(3) -0.001(2)

loop_
_atom_site_label
_atom_site_type_symbol
_atom_site_fract_x
_atom_site_fract_y
_atom_site_fract_z
_atom_site_U_iso_or_equiv
_atom_site_thermal_displace_type
_atom_site_occupancy
_atom_site_calc_flag
_atom_site_refinement_flags
Co1 Co 0.25322(3) -0.00067(8) 0.77772(5) 0.0125(2) Uani 1 d .
Co2 Co 0.24668(3) 0.77060(7) 0.52019(5) 0.0125(2) Uani 1 d .
Co3 Co 0.25115(3) 0.26612(7) 0.52869(4) 0.0122(2) Uani 1 d .
S1 S 0.39445(6) 1.01224(14) 0.65525(9) 0.0142(3) Uani 1 d .
S2 S 0.10676(6) 0.51066(14) 0.39443(9) 0.0142(3) Uani 1 d .
F1 F 0.29100(14) 0.1850(3) 0.8950(2) 0.0189(6) Uani 1 d .
F2 F 0.21167(14) -0.1821(3) 0.6579(2) 0.0214(6) Uani 1 d .
F3 F 0.28174(15) -0.2100(3) 0.8834(2) 0.0194(6) Uani 1 d .
F4 F 0.22259(14) 0.2082(3) 0.6707(2) 0.0190(6) Uani 1 d .
O1 O 0.1390(2) 0.0102(4) 0.8009(2) 0.0246(8) Uani 1 d .
O2 O 0.3703(2) -0.0204(4) 0.7569(2) 0.0225(8) Uani 1 d .
F5 F 0.21220(15) 1.0219(3) 0.4620(2) 0.0203(6) Uani 1 d .
F6 F 0.28052(14) 0.5215(3) 0.5848(2) 0.0188(6) Uani 1 d .
O3 O 0.3596(2) 0.8783(4) 0.5748(2) 0.0223(8) Uani 1 d .
O4 O 0.1311(2) 0.6873(4) 0.4466(2) 0.0232(8) Uani 1 d .
O5 O 0.1354(2) 0.3656(4) 0.4735(2) 0.0235(8) Uani 1 d .
O6 O 0.3674(2) 0.1927(4) 0.6143(2) 0.0223(8) Uani 1 d .
O7 O 0.4799(2) 1.0070(4) 0.6777(2) 0.0207(8) Uani 1 d .
O8 O 0.0206(2) 0.5034(4) 0.3628(2) 0.0186(7) Uani 1 d .
N100 N 0.3459(3) -0.5053(7) 0.8034(4) 0.0244(11) Uani 1 d .
N200 N 0.1545(3) 0.5089(7) 0.7361(5) 0.0264(11) Uani 1 d .
N1 N 0.5088(2) -0.1077(5) 0.9122(3) 0.0222(10) Uani 1 d .
H1 H 0.5380(2) -0.1785(5) 0.8809(3) 0.027 Uiso 1 calc R
H2 H 0.4610(2) -0.0984(5) 0.8670(3) 0.027 Uiso 1 calc R
C1 C 0.5451(3) 0.0727(6) 0.9305(4) 0.0218(12) Uani 1 d .
H3 H 0.5475(3) 0.1250(6) 0.8622(4) 0.026 Uiso 1 calc R
H4 H 0.5980(3) 0.0624(6) 0.9750(4) 0.026 Uiso 1 calc R
C2 C 0.4982(3) 0.1910(6) 0.9851(4) 0.0235(12) Uani 1 d .
H5 H 0.5234(3) 0.3068(6) 0.9997(4) 0.028 Uiso 1 calc R
H6 H 0.4466(3) 0.2091(6) 0.9381(4) 0.028 Uiso 1 calc R
N2 N -0.0005(2) 0.1893(5) 0.4922(3) 0.0249(10) Uani 1 d .
H7 H 0.0234(2) 0.2940(5) 0.4865(3) 0.030 Uiso 1 calc R
H8 H -0.0503(2) 0.2132(5) 0.4929(3) 0.030 Uiso 1 calc R
C3 C 0.0392(3) 0.1012(6) 0.5946(4) 0.0289(13) Uani 1 d .
H9 H 0.0365(3) 0.1773(6) 0.6548(4) 0.035 Uiso 1 calc R
H10 H 0.0938(3) 0.0816(6) 0.5965(4) 0.035 Uiso 1 calc R
C4 C -0.0002(3) -0.0757(7) 0.6033(4) 0.0274(13) Uani 1 d .
H11 H 0.0270(3) -0.1368(7) 0.6686(4) 0.033 Uiso 1 calc R
H12 H -0.0537(3) -0.0551(7) 0.6070(4) 0.033 Uiso 1 calc R
H13 H 0.3348(26) -0.4160(62) 0.8321(35) 0.010(14) Uiso 1 d .
H14 H 0.3321(32) -0.6017(76) 0.8333(42) 0.043(18) Uiso 1 d .
H15 H 0.3936(48) -0.5141(80) 0.8184(59) 0.077(28) Uiso 1 d .
H16 H 0.3170(52) -0.4974(88) 0.7244(82) 0.126(34) Uiso 1 d .
H17 H 0.1042(32) 0.5046(54) 0.7179(37) 0.016(14) Uiso 1 d .
H18 H 0.1646(28) 0.5049(54) 0.8073(46) 0.021(15) Uiso 1 d .
H19 H 0.1747(30) 0.6060(73) 0.7133(39) 0.036(17) Uiso 1 d .
H20 H 0.1711(30) 0.4140(74) 0.7115(40) 0.036(17) Uiso 1 d .

loop_
_atom_type_symbol
_atom_type_description
_atom_type_scat_dispersion_real
_atom_type_scat_dispersion_imag
_atom_type_scat_source
C C 0.0033 0.0016 'International Tables Vol C Tables 4.2.6.8 and 6.1.1.4'
H H 0.0000 0.0000 'International Tables Vol C Tables 4.2.6.8 and 6.1.1.4'
N N 0.0061 0.0033 'International Tables Vol C Tables 4.2.6.8 and 6.1.1.4'
O O 0.0106 0.0060 'International Tables Vol C Tables 4.2.6.8 and 6.1.1.4'
F F 0.0171 0.0103 'International Tables Vol C Tables 4.2.6.8 and 6.1.1.4'
S S 0.1246 0.1234 'International Tables Vol C Tables 4.2.6.8 and 6.1.1.4'
Co Co 0.3494 0.9721 'International Tables Vol C Tables 4.2.6.8 and 6.1.1.4'

loop_
_geom_angle_atom_site_label_1
_geom_angle_atom_site_label_2
_geom_angle_atom_site_label_3
_geom_angle
_geom_angle_site_symmetry_1
_geom_angle_site_symmetry_3
F1 Co1 F2 177.96(10) . .
F1 Co1 F3 92.86(10) . .
F2 Co1 F3 88.54(10) . .
F1 Co1 F4 87.68(10) . .
F2 Co1 F4 90.91(10) . .
F3 Co1 F4 179.01(10) . .
F1 Co1 O1 91.12(11) . .
F2 Co1 O1 87.35(11) . .
F3 Co1 O1 91.33(11) . .
F4 Co1 O1 87.83(11) . .
F1 Co1 O2 89.40(11) . .
F2 Co1 O2 92.17(11) . .
F3 Co1 O2 86.77(11) . .
F4 Co1 O2 94.07(11) . .
O1 Co1 O2 178.05(12) . .
F2 Co2 F3 177.21(10) 1_565 4_565
F2 Co2 F5 91.70(10) 1_565 .
F3 Co2 F5 90.94(10) 4_565 .
F2 Co2 F6 85.92(10) 1_565 .
F3 Co2 F6 91.44(10) 4_565 .
F5 Co2 F6 177.59(10) . .
F2 Co2 O3 96.42(11) 1_565 .
F3 Co2 O3 84.62(11) 4_565 .
F5 Co2 O3 86.71(11) . .
F6 Co2 O3 93.14(11) . .
F2 Co2 O4 88.30(11) 1_565 .
F3 Co2 O4 90.97(11) 4_565 .
F5 Co2 O4 86.60(11) . .
F6 Co2 O4 93.73(11) . .
O3 Co2 O4 171.92(12) . .
F1 Co3 F4 174.05(10) 4_565 .
F1 Co3 F5 87.67(10) 4_565 1_545
F4 Co3 F5 92.94(10) . 1_545
F1 Co3 F6 91.02(10) 4_565 .
F4 Co3 F6 88.94(10) . .
F5 Co3 F6 174.24(10) 1_545 .
F1 Co3 O5 99.32(11) 4_565 .
F4 Co3 O5 86.61(11) . .
F5 Co3 O5 88.67(11) 1_545 .
F6 Co3 O5 86.02(11) . .
F1 Co3 O6 89.43(11) 4_565 .
F4 Co3 O6 84.64(11) . .
F5 Co3 O6 99.47(11) 1_545 .
F6 Co3 O6 86.11(11) . .
O5 Co3 O6 168.32(13) . .
O3 S1 O7 110.7(2) . .
O3 S1 O6 109.3(2) . 1_565
O7 S1 O6 108.7(2) . 1_565
O3 S1 O2 110.1(2) . 1_565
O7 S1 O2 109.2(2) . 1_565
O6 S1 O2 108.7(2) 1_565 1_565
O1 S2 O8 110.9(2) 4_565 .
O1 S2 O5 110.4(2) 4_565 .
O8 S2 O5 108.3(2) . .
O1 S2 O4 109.6(2) 4_565 .
O8 S2 O4 108.5(2) . .
O5 S2 O4 109.1(2) . .
Co1 F1 Co3 128.68(12) . 4_566
Co2 F2 Co1 129.48(13) 1_545 .
Co1 F3 Co2 131.10(13) . 4_566
Co3 F4 Co1 131.96(13) . .
S2 O1 Co1 133.9(2) 4_566 .
S1 O2 Co1 126.1(2) 1_545 .
Co2 F5 Co3 128.31(12) . 1_565
Co3 F6 Co2 132.26(12) . .
S1 O3 Co2 134.1(2) . .
S2 O4 Co2 126.6(2) . .
S2 O5 Co3 128.2(2) . .
S1 O6 Co3 126.7(2) 1_545 .
H13 N100 H14 110.7(49) . .
H13 N100 H15 108.1(56) . .
H14 N100 H15 102.3(55) . .
H13 N100 H16 106.7(50) . .
H14 N100 H16 110.9(53) . .
H15 N100 H16 118.1(72) . .
H17 N200 H18 102.0(44) . .
H17 N200 H19 114.4(44) . .
H18 N200 H19 111.8(43) . .
H17 N200 H20 107.1(45) . .
H18 N200 H20 110.6(44) . .
H19 N200 H20 110.5(51) . .
C1 N1 C2 111.5(3) . 3_657
C1 N1 H1 109.3(2) . .
C2 N1 H1 109.3(2) 3_657 .
C1 N1 H2 109.3(2) . .
C2 N1 H2 109.3(2) 3_657 .
H1 N1 H2 108.0 . .
N1 C1 C2 110.0(4) . .
N1 C1 H3 109.7(2) . .
C2 C1 H3 109.7(2) . .
N1 C1 H4 109.7(2) . .
C2 C1 H4 109.7(3) . .
H3 C1 H4 108.2 . .
N1 C2 C1 110.1(4) 3_657 .
N1 C2 H5 109.6(2) 3_657 .
C1 C2 H5 109.6(2) . .
N1 C2 H6 109.6(2) 3_657 .
C1 C2 H6 109.6(3) . .
H5 C2 H6 108.2 . .
C3 N2 C4 112.1(4) . 3_556
C3 N2 H7 109.2(2) . .
C4 N2 H7 109.2(2) 3_556 .
C3 N2 H8 109.2(3) . .
C4 N2 H8 109.2(2) 3_556 .
H7 N2 H8 107.9 . .
N2 C3 C4 109.2(4) . .
N2 C3 H9 109.8(2) . .
C4 C3 H9 109.8(3) . .
N2 C3 H10 109.8(3) . .
C4 C3 H10 109.8(3) . .
H9 C3 H10 108.3 . .
N2 C4 C3 109.8(4) 3_556 .
N2 C4 H11 109.7(2) 3_556 .
C3 C4 H11 109.7(3) . .
N2 C4 H12 109.7(2) 3_556 .
C3 C4 H12 109.7(3) . .
H11 C4 H12 108.2 . .

loop_
_geom_bond_atom_site_label_1
_geom_bond_atom_site_label_2
_geom_bond_distance
_geom_bond_site_symmetry_2
Co1 F1 2.033(2) .
Co1 F2 2.044(2) .
Co1 F3 2.049(2) .
Co1 F4 2.060(2) .
Co1 O1 2.113(3) .
Co1 O2 2.155(3) .
Co2 F2 2.041(2) 1_565
Co2 F3 2.050(2) 4_565
Co2 F5 2.056(2) .
Co2 F6 2.064(2) .
Co2 O3 2.104(3) .
Co2 O4 2.120(3) .
Co3 F1 2.040(2) 4_565
Co3 F4 2.053(2) .
Co3 F5 2.059(2) 1_545
Co3 F6 2.060(2) .
Co3 O5 2.126(3) .
Co3 O6 2.145(3) .
S1 O3 1.459(3) .
S1 O7 1.465(3) .
S1 O6 1.482(3) 1_565
S1 O2 1.488(3) 1_565
S2 O1 1.458(3) 4_565
S2 O8 1.475(3) .
S2 O5 1.485(3) .
S2 O4 1.494(3) .
F1 Co3 2.040(2) 4_566
F2 Co2 2.041(2) 1_545
F3 Co2 2.050(2) 4_566
O1 S2 1.458(3) 4_566
O2 S1 1.488(3) 1_545
F5 Co3 2.059(2) 1_565
O6 S1 1.482(3) 1_545
N100 H13 0.81(5) .
N100 H14 0.88(6) .
N100 H15 0.82(8) .
N100 H16 1.02(10) .
N200 H17 0.86(5) .
N200 H18 0.89(5) .
N200 H19 0.89(6) .
N200 H20 0.86(6) .
N1 C1 1.486(6) .
N1 C2 1.489(5) 3_657
N1 H1 0.90 .
N1 H2 0.90 .
C1 C2 1.498(6) .
C1 H3 0.97 .
C1 H4 0.97 .
C2 N1 1.489(5) 3_657
C2 H5 0.97 .
C2 H6 0.97 .
N2 C3 1.481(5) .
N2 C4 1.492(6) 3_556
N2 H7 0.90 .
N2 H8 0.90 .
C3 C4 1.511(7) .
C3 H9 0.97 .
C3 H10 0.97 .
C4 N2 1.492(6) 3_556
C4 H11 0.97 .
C4 H12 0.97 .
